data_1552722
loop_
_publ_author_name
'Cai, Kang'
'Shi, Yi'
'Cao, Changsu'
'Vemuri, Suneal'
'Cui, Binbin'
'Shen, Dengke'
'Wu, Huang'
'Zhang, Long'
'Qiu, Yunyan'
'Chen, Hongliang'
'Jiao, Yang'
'Stern, Charlotte L.'
'Alsubaie, Fehaid M.'
'Xiao, Hai'
'Li, Jun'
'Stoddart, J. Fraser'

_publ_section_title
;
 Tuning radical interactions in trisradical tricationic complexes by
 varying host-cavity sizes.
;
_journal_issue 1
_journal_name_full 'Chemical science'
_journal_page_first 107
_journal_page_last 112
_journal_paper_doi 10.1039/c9sc04860j
_journal_volume 11
_journal_year 2020
_chemical_formula_moiety 'C35 H31 N5, (C12 H14 N2), 3(F6 P)'
_chemical_formula_sum 'C47 H45 F18 N7 P3'
_chemical_formula_weight 1142.81
_space_group_crystal_system orthorhombic
_space_group_IT_number 55
_space_group_name_Hall '-P 2 2ab'
_space_group_name_H-M_alt 'P b a m'
_atom_sites_solution_hydrogens geom
_atom_sites_solution_primary dual
_audit_creation_date 2017-12-07
_audit_creation_method
;
Olex2 1.2
(compiled 2017.08.10 svn.r3458 for OlexSys, GUI svn.r5381)
;
_audit_update_record
;
2019-09-24 deposited with the CCDC.	2019-11-01 downloaded from the CCDC.
;
_cell_angle_alpha 90
_cell_angle_beta 90
_cell_angle_gamma 90
_cell_formula_units_Z 2
_cell_length_a 14.1183(9)
_cell_length_b 21.8905(11)
_cell_length_c 9.5412(5)
_cell_measurement_reflns_used 3150
_cell_measurement_temperature 100(2)
_cell_measurement_theta_max 63.266
_cell_measurement_theta_min 3.725
_cell_volume 2948.8(3)
_computing_cell_refinement 'SAINT V8.38A (?, 2016)'
_computing_data_collection 'APEX2 V2014.11-0 (Bruker, 2014)'
_computing_data_reduction 'SAINT V8.38A (?, 2016)'
_computing_molecular_graphics 'Olex2 (Dolomanov et al., 2009)'
_computing_publication_material 'Olex2 (Dolomanov et al., 2009)'
_computing_structure_refinement 'XL (Sheldrick, 2008)'
_computing_structure_solution 'ShelXT (Sheldrick, 2015)'
_diffrn_ambient_temperature 99.98
_diffrn_detector_area_resol_mean 8
_diffrn_measured_fraction_theta_full 0.937
_diffrn_measured_fraction_theta_max 0.997
_diffrn_measurement_device_type 'Bruker Kappa APEX CCD area detector'
_diffrn_measurement_method '\w and \f scans'
_diffrn_radiation_monochromator 'Quazar optics'
_diffrn_radiation_type CuK\a
_diffrn_radiation_wavelength 1.54178
_diffrn_reflns_av_R_equivalents 0.0324
_diffrn_reflns_av_unetI/netI 0.0289
_diffrn_reflns_Laue_measured_fraction_full 0.937
_diffrn_reflns_Laue_measured_fraction_max 0.997
_diffrn_reflns_limit_h_max 13
_diffrn_reflns_limit_h_min -16
_diffrn_reflns_limit_k_max 24
_diffrn_reflns_limit_k_min -25
_diffrn_reflns_limit_l_max 7
_diffrn_reflns_limit_l_min -11
_diffrn_reflns_number 10929
_diffrn_reflns_point_group_measured_fraction_full 0.937
_diffrn_reflns_point_group_measured_fraction_max 0.997
_diffrn_reflns_theta_full 67.679
_diffrn_reflns_theta_max 65.062
_diffrn_reflns_theta_min 3.725
_diffrn_source microsource
_exptl_absorpt_coefficient_mu 1.768
_exptl_absorpt_correction_T_max 0.7526
_exptl_absorpt_correction_T_min 0.6584
_exptl_absorpt_correction_type multi-scan
_exptl_absorpt_process_details
'SADABS-2016/2 (Bruker,2016/2) was used for absorption correction. wR2(int) was 0.0733 before and 0.0457 after correction. The Ratio of minimum to maximum transmission is 0.8748. The \l/2 correction factor is Not present.'
_exptl_crystal_colour black
_exptl_crystal_colour_primary black
_exptl_crystal_density_diffrn 1.287
_exptl_crystal_description block
_exptl_crystal_F_000 1166
_exptl_crystal_recrystallization_method 'The material was recrystallised from --- by as supplied'
_exptl_crystal_size_max 0.24
_exptl_crystal_size_mid 0.162
_exptl_crystal_size_min 0.102
_refine_diff_density_max 1.116
_refine_diff_density_min -0.381
_refine_diff_density_rms 0.123
_refine_ls_extinction_method none
_refine_ls_goodness_of_fit_ref 1.821
_refine_ls_hydrogen_treatment constr
_refine_ls_matrix_type full
_refine_ls_number_parameters 224
_refine_ls_number_reflns 2676
_refine_ls_number_restraints 0
_refine_ls_restrained_S_all 1.821
_refine_ls_R_factor_all 0.1384
_refine_ls_R_factor_gt 0.1250
_refine_ls_shift/su_max 0.001
_refine_ls_shift/su_mean 0.000
_refine_ls_structure_factor_coef Fsqd
_refine_ls_weighting_details 'w=1/[\s^2^(Fo^2^)+(0.2000P)^2^] where P=(Fo^2^+2Fc^2^)/3'
_refine_ls_weighting_scheme calc
_refine_ls_wR_factor_gt 0.3812
_refine_ls_wR_factor_ref 0.4081
_reflns_Friedel_coverage 0.000
_reflns_number_gt 2067
_reflns_number_total 2676
_reflns_threshold_expression 'I > 2\s(I)'
_cod_data_source_file c9sc04860j2.cif
_cod_data_source_block cx1123
_cod_depositor_comments
;Adding full bibliography for 1552713--1552722.cif.

 Adding full bibliography for 1552713--1552722.cif.
;
_cod_database_code 1552722
_shelxl_version_number 2014-3
_shelx_space_group_comment
;
The symmetry employed for this shelxl refinement is uniquely defined
by the following loop, which should always be used as a source of
symmetry information in preference to the above space-group names.
They are only intended as comments.
;
_shelx_estimated_absorpt_t_max 0.840
_shelx_estimated_absorpt_t_min 0.676
_olex2_refinement_description
;
1. Fixed Uiso
 At 1.2 times of:
  All C(H) groups, All C(H,H,H,H) groups
 At 1.5 times of:
  All C(H,H,H) groups
2. Others
 Fixed Sof: N2(0.25) H6AA(0.5) H6AB(0.5) H6BC(0.5) H6BD(0.5) C7(0.5) C8(0.5)
 H8(0.5) C9(0.25) H9(0.25) C10(0.5) C11(0.5) H11(0.5) C12(0.5) H12(0.5)
 H18A(0.5) H18B(0.5) H18C(0.5)
3.a Secondary CH2 refined with riding coordinates:
 C6(H6AA,H6AB), C6(H6BC,H6BD)
3.b Aromatic/amide H refined with riding coordinates:
 C1(H1), C2(H2), C4(H4), C5(H5), C8(H8), C9(H9), C11(H11), C12(H12), C13(H13),
 C14(H14), C16(H16), C17(H17)
3.c Idealised Me refined as rotating group:
 C18(H18A,H18B,H18C)
;
_smtbx_masks_special_details
;
The solvent masking procedure as implemented in Olex2 was used to remove the
electronic contribution of solvent molecules from the refinement.  As the exact
solvent content is not known, only the atoms used in the refinement model are
reported in the formula here.

Total solvent accessible volume / cell = 690.2 Ang^3^ [23.4%]
Total electron count / cell = 155.2
;
_olex2_date_sample_data_collection 2017-12-06
_olex2_date_sample_submission 2017-11-22
_olex2_diffrn_ambient_temperature_device 'Oxford Cryosystems'
_olex2_exptl_crystal_mounting_method 'The crystal was mounted on a MITIGEN holder in Paratone oil'
_olex2_submission_original_sample_id cx1123
_olex2_submission_special_instructions 'No special instructions were received'

loop_
_space_group_symop_operation_xyz
'x, y, z'
'-x, -y, z'
'-x+1/2, y+1/2, -z'
'x+1/2, -y+1/2, -z'
'-x, -y, -z'
'x, y, -z'
'x-1/2, -y-1/2, z'
'-x-1/2, y-1/2, z'

loop_
_atom_site_label
_atom_site_type_symbol
_atom_site_fract_x
_atom_site_fract_y
_atom_site_fract_z
_atom_site_U_iso_or_equiv
_atom_site_adp_type
_atom_site_occupancy
_atom_site_site_symmetry_order
_atom_site_calc_flag
_atom_site_refinement_flags_posn
_atom_site_refinement_flags_adp
_atom_site_refinement_flags_occupancy
_atom_site_disorder_assembly
_atom_site_disorder_group
N1 N 0.2916(3) 0.5875(3) 0.1893(6) 0.114(2) Uani 1 1 d . . . . .
N2 N 0.2007(9) 0.6271(5) 0.5000 0.084(3) Uani 0.5 2 d S T P A 2
C1 C 0.2870(4) 0.5249(3) 0.1842(7) 0.111(2) Uani 1 1 d . . . . .
H1 H 0.2269 0.5056 0.1890 0.133 Uiso 1 1 calc R . . . .
C2 C 0.3657(4) 0.4899(3) 0.1724(5) 0.0862(16) Uani 1 1 d . . . . .
H2 H 0.3594 0.4468 0.1661 0.103 Uiso 1 1 calc R . . . .
C3 C 0.4590(3) 0.5171(2) 0.1692(4) 0.0777(14) Uani 1 1 d . . . . .
C4 C 0.4600(4) 0.5813(3) 0.1673(4) 0.0812(15) Uani 1 1 d . . . . .
H4 H 0.5187 0.6022 0.1597 0.097 Uiso 1 1 calc R . . . .
C5 C 0.3784(4) 0.6138(3) 0.1761(6) 0.0934(18) Uani 1 1 d . . . . .
H5 H 0.3821 0.6572 0.1730 0.112 Uiso 1 1 calc R . . . .
C6 C 0.2065(5) 0.6215(4) 0.2156(10) 0.134(3) Uani 1 1 d . . . . .
H6AA H 0.2124 0.6640 0.1813 0.161 Uiso 0.5 1 calc R . . B 1
H6AB H 0.1512 0.6020 0.1698 0.161 Uiso 0.5 1 calc R . . B 1
H6BC H 0.1588 0.6092 0.1449 0.161 Uiso 0.5 1 calc R . . C 2
H6BD H 0.2205 0.6653 0.1999 0.161 Uiso 0.5 1 calc R . . C 2
C7 C 0.1565(11) 0.6144(6) 0.376(2) 0.089(5) Uani 0.5 1 d . . . A 2
C8 C 0.0699(10) 0.5901(6) 0.3783(17) 0.105(3) Uani 0.5 1 d . . . A 2
H8 H 0.0410 0.5807 0.2910 0.126 Uiso 0.5 1 calc R . . A 2
C9 C 0.0191(13) 0.5778(10) 0.5000 0.133(9) Uani 0.5 2 d S T P A 2
H9 H -0.0439 0.5625 0.5000 0.160 Uiso 0.5 2 calc RS T P A 2
C10 C 0.1978(9) 0.6200(8) 0.360(2) 0.084(4) Uani 0.5 1 d . . . A 1
C11 C 0.2381(6) 0.6659(4) 0.4275(12) 0.083(3) Uani 0.5 1 d . . . A 1
H11 H 0.2667 0.6985 0.3771 0.099 Uiso 0.5 1 calc R . . A 1
C12 C 0.1545(8) 0.5699(6) 0.4270(13) 0.093(3) Uani 0.5 1 d . . . A 1
H12 H 0.1266 0.5376 0.3751 0.112 Uiso 0.5 1 calc R . . A 1
N3 N 0.5739(6) 0.6531(4) 0.5000 0.100(2) Uani 1 2 d S T P . .
C13 C 0.4803(7) 0.6390(5) 0.5000 0.094(2) Uani 1 2 d S T P . .
H13 H 0.4349 0.6710 0.5000 0.113 Uiso 1 2 calc RS T P . .
C14 C 0.4505(5) 0.5800(4) 0.5000 0.0819(19) Uani 1 2 d S T P . .
H14 H 0.3845 0.5716 0.5000 0.098 Uiso 1 2 calc RS T P . .
C15 C 0.5163(5) 0.5305(4) 0.5000 0.081(2) Uani 1 2 d S T P . .
C16 C 0.6132(5) 0.5481(5) 0.5000 0.089(2) Uani 1 2 d S T P . .
H16 H 0.6604 0.5172 0.5000 0.107 Uiso 1 2 calc RS T P . .
C17 C 0.6407(7) 0.6072(6) 0.5000 0.103(3) Uani 1 2 d S T P . .
H17 H 0.7062 0.6171 0.5000 0.124 Uiso 1 2 calc RS T P . .
C18 C 0.6065(10) 0.7180(5) 0.5000 0.128(4) Uani 1 2 d S T P . .
H18A H 0.6670 0.7211 0.4502 0.192 Uiso 0.5 1 calc GR . . D -1
H18B H 0.6147 0.7320 0.5968 0.192 Uiso 0.5 1 calc GR . . D -1
H18C H 0.5592 0.7436 0.4530 0.192 Uiso 0.5 1 calc GR . . D -1
P1 P 0.0000 0.5000 0.0000 0.0718(8) Uani 1 4 d S T P . .
F1 F 0.1006(4) 0.4763(3) 0.0000 0.214(5) Uani 1 2 d S T P . .
F2 F 0.0000 0.5000 0.1616(7) 0.211(5) Uani 1 2 d S T P . .
F3 F 0.0341(4) 0.5695(2) 0.0000 0.1129(18) Uani 1 2 d S T P . .
P2 P 0.12286(15) 0.77434(7) 0.0000 0.0853(8) Uani 1 2 d S T P . .
F4 F 0.0920(4) 0.7054(2) 0.0000 0.1074(16) Uani 1 2 d S T P . .
F5 F 0.2292(5) 0.7535(3) 0.0000 0.185(4) Uani 1 2 d S T P . .
F6 F 0.1215(8) 0.7749(4) 0.1579(6) 0.241(5) Uani 1 1 d . . . . .
F7 F 0.1535(5) 0.8433(2) 0.0000 0.137(2) Uani 1 2 d S T P . .
F8 F 0.0159(6) 0.7949(3) 0.0000 0.190(4) Uani 1 2 d S T P . .

loop_
_atom_site_aniso_label
_atom_site_aniso_U_11
_atom_site_aniso_U_22
_atom_site_aniso_U_33
_atom_site_aniso_U_23
_atom_site_aniso_U_13
_atom_site_aniso_U_12
N1 0.086(3) 0.123(4) 0.133(4) 0.068(3) -0.030(3) -0.013(3)
N2 0.087(8) 0.063(6) 0.102(10) 0.000 0.000 0.015(6)
C1 0.089(4) 0.124(5) 0.119(5) 0.066(4) -0.031(3) -0.037(3)
C2 0.098(4) 0.098(4) 0.062(2) 0.024(2) -0.019(2) -0.038(3)
C3 0.095(3) 0.102(4) 0.0367(19) 0.0086(18) -0.0048(17) -0.036(3)
C4 0.098(4) 0.102(3) 0.044(2) 0.013(2) -0.007(2) -0.037(3)
C5 0.101(4) 0.099(4) 0.080(3) 0.036(3) -0.023(3) -0.031(3)
C6 0.101(5) 0.134(6) 0.168(8) 0.079(5) -0.038(5) -0.014(4)
C7 0.067(9) 0.052(6) 0.148(13) 0.006(6) -0.037(11) 0.001(7)
C8 0.095(8) 0.090(7) 0.129(10) 0.015(7) -0.007(7) 0.000(6)
C9 0.071(10) 0.104(13) 0.22(3) 0.000 0.000 -0.017(9)
C10 0.053(8) 0.075(7) 0.124(12) 0.022(6) -0.025(9) -0.010(7)
C11 0.062(4) 0.060(5) 0.127(7) 0.010(5) 0.002(5) 0.004(4)
C12 0.080(6) 0.075(7) 0.124(8) 0.006(5) -0.015(5) -0.022(5)
N3 0.115(6) 0.136(6) 0.050(3) 0.000 0.000 -0.031(5)
C13 0.104(6) 0.128(7) 0.051(3) 0.000 0.000 0.001(5)
C14 0.083(4) 0.112(6) 0.050(3) 0.000 0.000 0.003(4)
C15 0.071(4) 0.138(6) 0.035(3) 0.000 0.000 -0.007(4)
C16 0.073(4) 0.154(8) 0.042(3) 0.000 0.000 -0.013(4)
C17 0.085(5) 0.162(9) 0.064(4) 0.000 0.000 -0.036(6)
C18 0.172(11) 0.122(8) 0.090(6) 0.000 0.000 -0.038(7)
P1 0.0624(13) 0.0596(13) 0.0933(17) 0.000 0.000 -0.0145(9)
F1 0.079(3) 0.097(4) 0.464(17) 0.000 0.000 -0.005(3)
F2 0.428(16) 0.110(5) 0.094(4) 0.000 0.000 -0.031(7)
F3 0.109(3) 0.066(3) 0.163(5) 0.000 0.000 -0.032(2)
P2 0.1066(16) 0.0528(11) 0.0965(14) 0.000 0.000 0.0256(8)
F4 0.105(3) 0.070(3) 0.147(4) 0.000 0.000 0.023(2)
F5 0.114(4) 0.072(3) 0.369(12) 0.000 0.000 0.017(3)
F6 0.423(14) 0.204(7) 0.097(4) -0.019(3) -0.007(5) -0.034(8)
F7 0.162(5) 0.054(2) 0.196(6) 0.000 0.000 0.026(3)
F8 0.142(5) 0.080(4) 0.348(13) 0.000 0.000 0.043(3)

loop_
_atom_type_symbol
_atom_type_description
_atom_type_scat_dispersion_real
_atom_type_scat_dispersion_imag
_atom_type_scat_source
C C 0.0181 0.0091 'International Tables Vol C Tables 4.2.6.8 and 6.1.1.4'
H H 0.0000 0.0000 'International Tables Vol C Tables 4.2.6.8 and 6.1.1.4'
N N 0.0311 0.0180 'International Tables Vol C Tables 4.2.6.8 and 6.1.1.4'
F F 0.0727 0.0534 'International Tables Vol C Tables 4.2.6.8 and 6.1.1.4'
P P 0.2955 0.4335 'International Tables Vol C Tables 4.2.6.8 and 6.1.1.4'

loop_
_geom_angle_atom_site_label_1
_geom_angle_atom_site_label_2
_geom_angle_atom_site_label_3
_geom_angle
_geom_angle_site_symmetry_1
_geom_angle_site_symmetry_3
C1 N1 C6 119.0(5) . .
C5 N1 C1 117.6(6) . .
C5 N1 C6 123.4(6) . .
C7 N2 C7 120(2) . 6_556
N1 C1 H1 119.0 . .
C2 C1 N1 122.0(5) . .
C2 C1 H1 119.0 . .
C1 C2 H2 119.5 . .
C1 C2 C3 121.0(5) . .
C3 C2 H2 119.5 . .
C3 C3 C2 122.7(6) 2_665 .
C3 C3 C4 122.3(5) 2_665 .
C4 C3 C2 114.9(5) . .
C3 C4 H4 119.5 . .
C5 C4 C3 121.0(5) . .
C5 C4 H4 119.5 . .
N1 C5 H5 118.4 . .
C4 C5 N1 123.2(5) . .
C4 C5 H5 118.4 . .
N1 C6 H6AA 111.0 . .
N1 C6 H6AB 111.0 . .
N1 C6 H6BC 108.0 . .
N1 C6 H6BD 108.0 . .
N1 C6 C7 117.3(7) . .
H6AA C6 H6AB 109.0 . .
H6BC C6 H6BD 107.2 . .
C7 C6 H6BC 108.0 . .
C7 C6 H6BD 108.0 . .
C10 C6 N1 103.7(8) . .
C10 C6 H6AA 111.0 . .
C10 C6 H6AB 111.0 . .
N2 C7 C6 125.0(12) . .
C8 C7 N2 119.3(19) . .
C8 C7 C6 115.5(15) . .
C7 C8 H8 117.9 . .
C7 C8 C9 124.1(17) . .
C9 C8 H8 117.9 . .
C8 C9 C8 113.2(17) 6_556 .
C8 C9 H9 123.4 . .
C8 C9 H9 123.4 6_556 .
C6 C10 C12 120.7(15) . .
C11 C10 C6 115.5(13) . .
C11 C10 C12 123.6(18) . .
C10 C11 C11 119.2(10) . 6_556
C10 C11 H11 120.4 . .
C11 C11 H11 120.4 6_556 .
C10 C12 H12 121.4 . .
C12 C12 C10 117.1(10) 6_556 .
C12 C12 H12 121.4 6_556 .
C13 N3 C17 120.1(9) . .
C13 N3 C18 121.1(10) . .
C17 N3 C18 118.8(9) . .
N3 C13 H13 119.4 . .
N3 C13 C14 121.2(9) . .
C14 C13 H13 119.4 . .
C13 C14 H14 119.3 . .
C13 C14 C15 121.4(8) . .
C15 C14 H14 119.3 . .
C15 C15 C14 120.5(8) 5_666 .
C15 C15 C16 124.8(9) 5_666 .
C16 C15 C14 114.8(8) . .
C15 C16 H16 118.8 . .
C17 C16 C15 122.5(9) . .
C17 C16 H16 118.8 . .
N3 C17 H17 120.0 . .
C16 C17 N3 120.1(8) . .
C16 C17 H17 120.0 . .
N3 C18 H18A 109.5 . .
N3 C18 H18B 109.5 . .
N3 C18 H18C 109.5 . .
H18A C18 H18B 109.5 . .
H18A C18 H18C 109.5 . .
H18B C18 H18C 109.5 . .
F1 P1 F1 180.0 5_565 .
F1 P1 F2 90.000(1) 5_565 5_565
F1 P1 F2 90.000(1) 5_565 .
F1 P1 F2 90.000(1) . .
F1 P1 F2 90.000(1) . 5_565
F1 P1 F3 87.5(3) 5_565 .
F1 P1 F3 92.5(3) 5_565 5_565
F1 P1 F3 87.5(3) . 5_565
F1 P1 F3 92.5(3) . .
F2 P1 F2 180.0 . 5_565
F2 P1 F3 90.0 5_565 5_565
F2 P1 F3 90.0 . .
F2 P1 F3 90.0 5_565 .
F2 P1 F3 90.0 . 5_565
F3 P1 F3 180.0 . 5_565
F4 P2 F8 90.5(3) . .
F5 P2 F4 89.2(3) . .
F5 P2 F7 90.9(3) . .
F5 P2 F8 179.7(4) . .
F6 P2 F4 90.3(3) . .
F6 P2 F4 90.3(3) 6 .
F6 P2 F5 90.8(4) . .
F6 P2 F5 90.8(4) 6 .
F6 P2 F6 178.3(9) . 6
F6 P2 F7 89.7(3) 6 .
F6 P2 F7 89.7(3) . .
F6 P2 F8 89.2(4) 6 .
F6 P2 F8 89.2(4) . .
F7 P2 F4 179.9(3) . .
F7 P2 F8 89.4(4) . .

loop_
_geom_bond_atom_site_label_1
_geom_bond_atom_site_label_2
_geom_bond_distance
_geom_bond_site_symmetry_2
N1 C1 1.371(9) .
N1 C5 1.360(7) .
N1 C6 1.436(10) .
N2 C7 1.36(2) .
N2 C7 1.36(2) 6_556
C1 H1 0.9500 .
C1 C2 1.354(10) .
C2 H2 0.9500 .
C2 C3 1.446(6) .
C3 C3 1.380(11) 2_665
C3 C4 1.405(8) .
C4 H4 0.9500 .
C4 C5 1.357(9) .
C5 H5 0.9500 .
C6 H6AA 0.9900 .
C6 H6AB 0.9900 .
C6 H6BC 0.9900 .
C6 H6BD 0.9900 .
C6 C7 1.70(2) .
C6 C10 1.38(2) .
C7 C8 1.33(2) .
C8 H8 0.9500 .
C8 C9 1.391(17) .
C9 C8 1.391(17) 6_556
C9 H9 0.9500 .
C10 C11 1.32(2) .
C10 C12 1.409(19) .
C11 C11 1.38(2) 6_556
C11 H11 0.9500 .
C12 C12 1.39(3) 6_556
C12 H12 0.9500 .
N3 C13 1.356(12) .
N3 C17 1.379(14) .
N3 C18 1.495(13) .
C13 H13 0.9500 .
C13 C14 1.358(13) .
C14 H14 0.9500 .
C14 C15 1.428(12) .
C15 C15 1.410(17) 5_666
C15 C16 1.422(10) .
C16 H16 0.9500 .
C16 C17 1.350(13) .
C17 H17 0.9500 .
C18 H18A 0.9800 .
C18 H18B 0.9800 .
C18 H18C 0.9800 .
P1 F1 1.512(6) 5_565
P1 F1 1.512(6) .
P1 F2 1.541(7) .
P1 F2 1.541(7) 5_565
P1 F3 1.597(4) .
P1 F3 1.597(4) 5_565
P2 F4 1.571(5) .
P2 F5 1.569(7) .
P2 F6 1.507(6) .
P2 F6 1.507(6) 6
P2 F7 1.570(5) .
P2 F8 1.575(7) .

loop_
_smtbx_masks_void_nr
_smtbx_masks_void_average_x
_smtbx_masks_void_average_y
_smtbx_masks_void_average_z
_smtbx_masks_void_volume
_smtbx_masks_void_count_electrons
1 0.134 0.333 0.340 172.6 38.8
2 -0.134 0.667 -0.786 172.6 38.8
3 0.366 0.833 -0.203 172.6 38.8
4 0.634 0.167 -0.817 172.6 38.8
